data_2243588
loop_
_publ_author_name
'Novikov, Anton P.'
'Ryagin, Sergey N.'
'Grigoriev, Mikhail S.'
'Safonov, Alexey V.'
'German, Konstantin E.'

_publ_section_title
;
 5,5-Dichloro-6-hydroxydihydropyrimidine-2,4(1<i>H</i>,3<i>H</i>)-dione:
 molecular and crystal structure, Hirshfeld surface analysis and the new
 route for synthesis with Mg(ReO~4~)~2~ as a new catalyst
;
_journal_coeditor_code ZQ2257
_journal_issue 10
_journal_name_full 'Acta Crystallographica Section E'
_journal_page_first 1557
_journal_page_last 1561
_journal_paper_doi 10.1107/S2056989020011809
_journal_volume 76
_journal_year 2020
_chemical_formula_iupac 'C4 H4 Cl2 N2 O3'
_chemical_formula_moiety 'C4 H4 Cl2 N2 O3'
_chemical_formula_sum 'C4 H4 Cl2 N2 O3'
_chemical_formula_weight 198.99
_chemical_name_systematic
;
5,5-Dichloro-6-hydroxydihydropyrimidine-2,4(1<i>H</i>,3<i>H</i>)-dione
;
_space_group_crystal_system monoclinic
_space_group_IT_number 15
_space_group_name_Hall '-C 2yc'
_space_group_name_H-M_alt 'C 1 2/c 1'
_atom_sites_solution_hydrogens mixed
_audit_creation_method SHELXL-2018/3
_cell_angle_alpha 90
_cell_angle_beta 90.819(4)
_cell_angle_gamma 90
_cell_formula_units_Z 8
_cell_length_a 19.9042(10)
_cell_length_b 6.6243(4)
_cell_length_c 10.5636(7)
_cell_measurement_reflns_used 3314
_cell_measurement_temperature 100(2)
_cell_measurement_theta_max 34.72
_cell_measurement_theta_min 3.76
_cell_volume 1392.68(14)
_computing_cell_refinement
;
SAINT-Plus (Bruker, 2012)
;
_computing_data_collection
;
APEX2 (Bruker, 2012)
;
_computing_data_reduction
;
SAINT-Plus (Bruker, 2012)
;
_computing_structure_refinement
;
SHELXL2018 (Sheldrick, 2015)
;
_computing_structure_solution
;
SHELXS97 (Sheldrick, 2008)
;
_diffrn_ambient_temperature 100(2)
_diffrn_measured_fraction_theta_full 0.994
_diffrn_measured_fraction_theta_max 0.995
_diffrn_measurement_device_type 'Bruker Kappa APEXII area-detector diffractometer'
_diffrn_measurement_method '\f and \w scans'
_diffrn_radiation_type MoK\a
_diffrn_radiation_wavelength 0.71073
_diffrn_reflns_av_R_equivalents 0.0449
_diffrn_reflns_av_unetI/netI 0.0486
_diffrn_reflns_limit_h_max 31
_diffrn_reflns_limit_h_min -32
_diffrn_reflns_limit_k_max 10
_diffrn_reflns_limit_k_min -9
_diffrn_reflns_limit_l_max 16
_diffrn_reflns_limit_l_min -17
_diffrn_reflns_number 12430
_diffrn_reflns_theta_full 25.242
_diffrn_reflns_theta_max 34.984
_diffrn_reflns_theta_min 4.096
_exptl_absorpt_coefficient_mu 0.885
_exptl_absorpt_correction_T_max 0.983
_exptl_absorpt_correction_T_min 0.802
_exptl_absorpt_correction_type multi-scan
_exptl_absorpt_process_details
;
(SADABS; Bruker, 2008)
;
_exptl_crystal_colour colourless
_exptl_crystal_density_diffrn 1.898
_exptl_crystal_description needle
_exptl_crystal_F_000 800
_exptl_crystal_size_max 0.500
_exptl_crystal_size_mid 0.100
_exptl_crystal_size_min 0.020
_refine_diff_density_max 0.912
_refine_diff_density_min -0.545
_refine_ls_extinction_method none
_refine_ls_goodness_of_fit_ref 1.020
_refine_ls_hydrogen_treatment mixed
_refine_ls_matrix_type full
_refine_ls_number_parameters 109
_refine_ls_number_reflns 3046
_refine_ls_number_restraints 3
_refine_ls_restrained_S_all 1.019
_refine_ls_R_factor_all 0.0711
_refine_ls_R_factor_gt 0.0419
_refine_ls_shift/su_max 0.000
_refine_ls_shift/su_mean 0.000
_refine_ls_structure_factor_coef Fsqd
_refine_ls_weighting_details 'w=1/[\s^2^(Fo^2^)+(0.0468P)^2^+0.9220P] where P=(Fo^2^+2Fc^2^)/3'
_refine_ls_weighting_scheme calc
_refine_ls_wR_factor_gt 0.0919
_refine_ls_wR_factor_ref 0.1029
_reflns_number_gt 2128
_reflns_number_total 3046
_reflns_threshold_expression 'I > 2\s(I)'
_cod_data_source_file zq2257sup1.cif
_cod_data_source_block I
_cod_original_sg_symbol_H-M 'C 2/c'
_cod_database_code 2243588
_shelx_space_group_comment
;
The symmetry employed for this shelxl refinement is uniquely defined
by the following loop, which should always be used as a source of
symmetry information in preference to the above space-group names.
They are only intended as comments.
;
_shelx_estimated_absorpt_t_min 0.666
_shelx_estimated_absorpt_t_max 0.983

loop_
_space_group_symop_operation_xyz
'x, y, z'
'-x, y, -z+1/2'
'x+1/2, y+1/2, z'
'-x+1/2, y+1/2, -z+1/2'
'-x, -y, -z'
'x, -y, z-1/2'
'-x+1/2, -y+1/2, -z'
'x+1/2, -y+1/2, z-1/2'

loop_
_atom_site_type_symbol
_atom_site_label
_atom_site_fract_x
_atom_site_fract_y
_atom_site_fract_z
_atom_site_U_iso_or_equiv
_atom_site_adp_type
_atom_site_calc_flag
_atom_site_occupancy
_atom_site_disorder_assembly
_atom_site_disorder_group
Cl Cl1 0.18354(2) 0.69299(6) 0.90632(4) 0.02208(10) Uani d 1 . .
Cl Cl2 0.22188(2) 0.68819(7) 0.64394(4) 0.02409(11) Uani d 1 . .
O O1 0.11148(7) 0.36996(19) 0.76917(14) 0.0270(3) Uani d 1 . .
O O2 0.01449(6) 0.75547(19) 0.46558(12) 0.0218(3) Uani d 1 . .
O O3 0.07140(7) 0.9344(2) 0.82106(14) 0.0296(3) Uani d 1 . .
H H3 0.0619(12) 1.052(3) 0.828(2) 0.036 Uiso d 1 . .
N N1 0.05958(6) 0.57272(19) 0.62634(13) 0.0142(2) Uani d 1 . .
H H1A 0.0352(10) 0.469(3) 0.598(2) 0.017 Uiso d 1 . .
N N3 0.08836(7) 0.9086(2) 0.60091(15) 0.0209(3) Uani d 1 . .
H H3A 0.0803(11) 1.010(4) 0.564(2) 0.025 Uiso d 1 . .
C C2 0.05203(8) 0.7500(2) 0.55987(15) 0.0160(3) Uani d 1 . .
C C4 0.11860(8) 0.9140(2) 0.72628(16) 0.0177(3) Uani d 1 . .
H H4A 0.152164 1.026060 0.731982 0.021 Uiso calc 1 . .
C C5 0.15341(7) 0.7110(2) 0.74935(15) 0.0135(3) Uani d 1 . .
C C6 0.10627(7) 0.5334(2) 0.71907(15) 0.0148(3) Uani d 1 . .

loop_
_atom_site_aniso_label
_atom_site_aniso_U_11
_atom_site_aniso_U_22
_atom_site_aniso_U_33
_atom_site_aniso_U_12
_atom_site_aniso_U_13
_atom_site_aniso_U_23
Cl1 0.02396(18) 0.0258(2) 0.01618(18) -0.00256(15) -0.01093(14) 0.00345(15)
Cl2 0.01459(16) 0.0329(2) 0.0248(2) -0.00212(15) 0.00148(14) -0.00355(17)
O1 0.0290(6) 0.0180(6) 0.0334(8) -0.0055(5) -0.0147(5) 0.0107(5)
O2 0.0269(6) 0.0176(5) 0.0204(6) -0.0034(4) -0.0153(5) 0.0025(5)
O3 0.0226(6) 0.0338(7) 0.0323(8) 0.0093(5) -0.0071(5) -0.0185(6)
N1 0.0149(5) 0.0114(5) 0.0160(6) -0.0017(4) -0.0059(4) 0.0003(5)
N3 0.0280(7) 0.0099(6) 0.0242(8) -0.0025(5) -0.0163(6) 0.0042(5)
C2 0.0174(6) 0.0133(6) 0.0169(7) -0.0003(5) -0.0075(5) 0.0008(5)
C4 0.0195(7) 0.0133(6) 0.0200(7) 0.0019(5) -0.0104(6) -0.0028(6)
C5 0.0122(5) 0.0149(6) 0.0132(6) 0.0001(5) -0.0038(5) 0.0013(5)
C6 0.0147(6) 0.0143(6) 0.0152(7) -0.0011(5) -0.0048(5) 0.0025(5)

loop_
_atom_type_symbol
_atom_type_description
_atom_type_scat_dispersion_real
_atom_type_scat_dispersion_imag
_atom_type_scat_source
C C 0.0033 0.0016 'International Tables Vol C Tables 4.2.6.8 and 6.1.1.4'
H H 0.0000 0.0000 'International Tables Vol C Tables 4.2.6.8 and 6.1.1.4'
N N 0.0061 0.0033 'International Tables Vol C Tables 4.2.6.8 and 6.1.1.4'
O O 0.0106 0.0060 'International Tables Vol C Tables 4.2.6.8 and 6.1.1.4'
Cl Cl 0.1484 0.1585 'International Tables Vol C Tables 4.2.6.8 and 6.1.1.4'

loop_
_geom_angle_atom_site_label_1
_geom_angle_atom_site_label_2
_geom_angle_atom_site_label_3
_geom_angle_site_symmetry_1
_geom_angle_site_symmetry_3
_geom_angle
_geom_angle_publ_flag
C4 O3 H3 . . 109.1(19) ?
C6 N1 C2 . . 126.69(13) y
C6 N1 H1A . . 117.2(13) ?
C2 N1 H1A . . 115.5(13) ?
C2 N3 C4 . . 121.97(14) ?
C2 N3 H3A . . 113.8(17) ?
C4 N3 H3A . . 120.2(17) ?
O2 C2 N3 . . 123.56(15) ?
O2 C2 N1 . . 119.77(14) ?
N3 C2 N1 . . 116.65(13) ?
O3 C4 N3 . . 112.65(13) ?
O3 C4 C5 . . 106.26(14) ?
N3 C4 C5 . . 107.77(13) ?
O3 C4 H4A . . 110.0 ?
N3 C4 H4A . . 110.0 ?
C5 C4 H4A . . 110.0 ?
C4 C5 C6 . . 111.48(12) ?
C4 C5 Cl1 . . 110.91(11) ?
C6 C5 Cl1 . . 110.09(10) ?
C4 C5 Cl2 . . 108.90(11) ?
C6 C5 Cl2 . . 106.02(11) ?
Cl1 C5 Cl2 . . 109.29(8) y
O1 C6 N1 . . 122.56(14) ?
O1 C6 C5 . . 123.13(13) ?
N1 C6 C5 . . 114.24(13) ?

loop_
_geom_bond_atom_site_label_1
_geom_bond_atom_site_label_2
_geom_bond_site_symmetry_2
_geom_bond_distance
_geom_bond_publ_flag
Cl1 C5 . 1.7592(15) ?
Cl2 C5 . 1.7787(16) ?
O1 C6 . 1.2086(19) ?
O2 C2 . 1.2371(18) ?
O3 C4 . 1.389(2) ?
O3 H3 . 0.805(16) ?
N1 C6 . 1.3658(19) y
N1 C2 . 1.375(2) y
N1 H1A . 0.89(2) ?
N3 C2 . 1.344(2) y
N3 C4 . 1.447(2) y
N3 H3A . 0.79(2) ?
C4 C5 . 1.531(2) y
C4 H4A . 1.0000 ?
C5 C6 . 1.536(2) y

loop_
_geom_hbond_atom_site_label_D
_geom_hbond_atom_site_label_H
_geom_hbond_atom_site_label_A
_geom_hbond_site_symmetry_A
_geom_hbond_distance_DH
_geom_hbond_distance_HA
_geom_hbond_distance_DA
_geom_hbond_angle_DHA
_geom_hbond_publ_flag
O3 H3 O1 1_565 0.805(16) 2.41(2) 3.045(2) 136(2) yes
O3 H3 O2 6_576 0.805(16) 2.16(2) 2.8076(18) 138(2) yes
N1 H1A O2 5_566 0.89(2) 1.91(2) 2.7932(17) 178(2) yes
N3 H3A O2 5_576 0.79(2) 2.46(2) 3.0978(19) 138(2) yes
N3 H3A O3 6_575 0.79(2) 2.60(2) 3.147(2) 128(2) yes
C4 H4A O1 1_565 1.00 2.45 3.058(2) 118.5 yes

loop_
_geom_torsion_atom_site_label_1
_geom_torsion_atom_site_label_2
_geom_torsion_atom_site_label_3
_geom_torsion_atom_site_label_4
_geom_torsion_site_symmetry_1
_geom_torsion_site_symmetry_2
_geom_torsion_site_symmetry_3
_geom_torsion_site_symmetry_4
_geom_torsion
_geom_torsion_publ_flag
C4 N3 C2 O2 . . . . 164.69(16) ?
C4 N3 C2 N1 . . . . -17.2(2) ?
C6 N1 C2 O2 . . . . 169.06(16) ?
C6 N1 C2 N3 . . . . -9.1(3) ?
C2 N3 C4 O3 . . . . -70.5(2) ?
C2 N3 C4 C5 . . . . 46.4(2) ?
O3 C4 C5 C6 . . . . 70.70(16) ?
N3 C4 C5 C6 . . . . -50.28(18) ?
O3 C4 C5 Cl1 . . . . -52.36(14) ?
N3 C4 C5 Cl1 . . . . -173.35(11) ?
O3 C4 C5 Cl2 . . . . -172.67(10) ?
N3 C4 C5 Cl2 . . . . 66.35(14) ?
C2 N1 C6 O1 . . . . -176.62(17) ?
C2 N1 C6 C5 . . . . 0.6(2) ?
C4 C5 C6 O1 . . . . -152.65(17) ?
Cl1 C5 C6 O1 . . . . -29.1(2) ?
Cl2 C5 C6 O1 . . . . 88.98(18) ?
C4 C5 C6 N1 . . . . 30.10(19) ?
Cl1 C5 C6 N1 . . . . 153.63(12) ?
Cl2 C5 C6 N1 . . . . -88.27(14) ?

_cod_database_fobs_code 2243588
